data_7209532
loop_
_publ_author_name
'Zhao, Xiao-Qing'
'Liu, Xu-Hui'
'Li, Ji-Jing'
'Zhao, Bin'

_publ_section_title
;
 Syntheses, structures, photoluminescence and magnetic properties of
 four-connected lanthanide--tricarboxylate coordination polymers
;
_journal_issue 17
_journal_name_full CrystEngComm
_journal_page_first 3308
_journal_paper_doi 10.1039/c2ce26695d
_journal_volume 15
_journal_year 2013
_chemical_formula_sum 'C10 H11 O10 Yb'
_chemical_formula_weight 464.23
_chemical_name_systematic
;
?
;
_space_group_IT_number 14
_symmetry_cell_setting monoclinic
_symmetry_space_group_name_Hall '-P 2ybc'
_symmetry_space_group_name_H-M 'P 1 21/c 1'
_atom_sites_solution_hydrogens geom
_atom_sites_solution_primary direct
_atom_sites_solution_secondary difmap
_audit_creation_method SHELXL-97
_cell_angle_alpha 90.00
_cell_angle_beta 100.575(6)
_cell_angle_gamma 90.00
_cell_formula_units_Z 4
_cell_length_a 8.8839(5)
_cell_length_b 15.4942(11)
_cell_length_c 8.8941(6)
_cell_measurement_reflns_used 1085
_cell_measurement_temperature 150(2)
_cell_measurement_theta_max 28.7933
_cell_measurement_theta_min 2.5105
_cell_volume 1203.47(14)
_computing_cell_refinement
;
CrysAlisPro, Oxford Diffraction Ltd.,
Version 1.171.33.48 (release 15-09-2009 CrysAlis171 .NET)
(compiled Sep 15 2009,11:49:04)
;
_computing_data_collection
;
CrysAlisPro, Oxford Diffraction Ltd.,
Version 1.171.33.48 (release 15-09-2009 CrysAlis171 .NET)
(compiled Sep 15 2009,11:49:04)
;
_computing_data_reduction
;
CrysAlisPro, Oxford Diffraction Ltd.,
Version 1.171.33.48 (release 15-09-2009 CrysAlis171 .NET)
(compiled Sep 15 2009,11:49:04)
;
_computing_molecular_graphics 'Bruker SHELXTL'
_computing_publication_material 'Bruker SHELXTL'
_computing_structure_refinement 'SHELXL-97 (Sheldrick, 1997)'
_computing_structure_solution 'SHELXS-97 (Sheldrick, 1990)'
_diffrn_ambient_temperature 150(2)
_diffrn_detector_area_resol_mean 16.2116
_diffrn_measured_fraction_theta_full 1.000
_diffrn_measured_fraction_theta_max 1.000
_diffrn_measurement_device_type 'SuperNova, Single source at offset), Eos'
_diffrn_measurement_method '\w scans'
_diffrn_radiation_monochromator graphite
_diffrn_radiation_source 'fine-focus sealed tube'
_diffrn_radiation_type MoK\a
_diffrn_radiation_wavelength 0.71073
_diffrn_reflns_av_R_equivalents 0.0302
_diffrn_reflns_av_sigmaI/netI 0.0439
_diffrn_reflns_limit_h_max 8
_diffrn_reflns_limit_h_min -10
_diffrn_reflns_limit_k_max 14
_diffrn_reflns_limit_k_min -18
_diffrn_reflns_limit_l_max 10
_diffrn_reflns_limit_l_min -10
_diffrn_reflns_number 4816
_diffrn_reflns_theta_full 25.01
_diffrn_reflns_theta_max 25.01
_diffrn_reflns_theta_min 2.63
_diffrn_standards_number 3908
_exptl_absorpt_coefficient_mu 7.826
_exptl_absorpt_correction_T_max 0.5083
_exptl_absorpt_correction_T_min 0.4798
_exptl_absorpt_correction_type multi-scan
_exptl_absorpt_process_details
;
CrysAlisPro, Oxford Diffraction Ltd.,
Version 1.171.33.48 (release 15-09-2009 CrysAlis171 .NET)
(compiled Sep 15 2009,11:49:04)
Empirical absorption correction using spherical harmonics,
implemented in SCALE3 ABSPACK scaling algorithm.
;
_exptl_crystal_colour colourless
_exptl_crystal_density_diffrn 2.562
_exptl_crystal_density_meas ?
_exptl_crystal_density_method 'not measured'
_exptl_crystal_description block
_exptl_crystal_F_000 884
_exptl_crystal_size_max 0.11
_exptl_crystal_size_mid 0.10
_exptl_crystal_size_min 0.10
_refine_diff_density_max 0.926
_refine_diff_density_min -0.690
_refine_diff_density_rms 0.182
_refine_ls_extinction_method none
_refine_ls_goodness_of_fit_ref 1.057
_refine_ls_hydrogen_treatment constr
_refine_ls_matrix_type full
_refine_ls_number_parameters 199
_refine_ls_number_reflns 2138
_refine_ls_number_restraints 60
_refine_ls_restrained_S_all 1.047
_refine_ls_R_factor_all 0.0372
_refine_ls_R_factor_gt 0.0266
_refine_ls_shift/su_max 0.002
_refine_ls_shift/su_mean 0.000
_refine_ls_structure_factor_coef Fsqd
_refine_ls_weighting_details 'calc w=1/[\s^2^(Fo^2^)+(0.0358P)^2^+0.0000P] where P=(Fo^2^+2Fc^2^)/3'
_refine_ls_weighting_scheme calc
_refine_ls_wR_factor_gt 0.0679
_refine_ls_wR_factor_ref 0.0702
_reflns_number_gt 1666
_reflns_number_total 2138
_reflns_threshold_expression >2sigma(I)
_cod_data_source_file c2ce26695d.txt
_cod_data_source_block 9
_cod_depositor_comments
;
The following automatic conversions were performed:

'_symmetry_cell_setting' value 'MONOCLINIC' changed to 'monoclinic'
according to /home/saulius/struct/CIF-dictionaries/cif_core.dic
dictionary named 'cif_core.dic' version 2.4.2 from 2011-04-26.

Automatic conversion script
Id: cif_fix_values 1891 2012-01-12 08:04:46Z andrius 

The following automatic conversions were performed:

'_exptl_crystal_density_meas' value 'none' was changed to '?' - the
value is perceived as not measured.

Automatic conversion script
Id: cif_fix_values 3008 2015-01-20 13:52:24Z robertas 
;
_cod_original_sg_symbol_H-M P21/c
_cod_database_code 7209532

loop_
_symmetry_equiv_pos_as_xyz
'x, y, z'
'-x, y+1/2, -z+1/2'
'-x, -y, -z'
'x, -y-1/2, z-1/2'

loop_
_atom_site_label
_atom_site_type_symbol
_atom_site_fract_x
_atom_site_fract_y
_atom_site_fract_z
_atom_site_U_iso_or_equiv
_atom_site_adp_type
_atom_site_occupancy
_atom_site_symmetry_multiplicity
_atom_site_calc_flag
_atom_site_refinement_flags
Yb1 Yb 1.04631(3) 0.12559(2) 0.50698(3) 0.00770(11) Uani 1 1 d .
C1 C 0.6834(7) 0.0888(4) 0.9871(6) 0.0057(13) Uani 1 1 d U
C2 C 0.6743(7) 0.1336(4) 1.1262(7) 0.0079(13) Uani 1 1 d U
C3 C 0.5360(7) 0.1704(4) 1.1421(7) 0.0084(14) Uani 1 1 d .
H3 H 0.5280 0.1973 1.2338 0.010 Uiso 1 1 calc R
C4 C 0.4091(7) 0.1683(5) 1.0254(7) 0.0103(14) Uani 1 1 d .
H4 H 0.3184 0.1950 1.0374 0.012 Uiso 1 1 calc R
C5 C 0.4195(7) 0.1252(5) 0.8886(7) 0.0078(13) Uani 1 1 d U
C6 C 0.5560(7) 0.0853(4) 0.8721(7) 0.0077(13) Uani 1 1 d U
H6 H 0.5615 0.0559 0.7822 0.009 Uiso 1 1 calc R
C7 C 0.8345(8) -0.0011(4) 0.8489(7) 0.0099(14) Uani 1 1 d .
H7A H 0.7356 -0.0263 0.8076 0.012 Uiso 1 1 calc R
H7B H 0.9053 -0.0480 0.8818 0.012 Uiso 1 1 calc R
C8 C 0.8904(7) 0.0492(4) 0.7242(6) 0.0069(14) Uani 1 1 d .
C9 C 0.8064(7) 0.1370(4) 1.2573(7) 0.0092(14) Uani 1 1 d U
C10 C 0.2858(7) 0.1258(5) 0.7562(7) 0.0074(13) Uani 1 1 d U
O1 O 0.8204(5) 0.0512(3) 0.9800(4) 0.0112(10) Uani 1 1 d U
O2 O 0.9101(5) 0.1287(3) 0.7299(5) 0.0119(10) Uani 1 1 d .
O3 O 0.9278(4) 0.0062(3) 0.6140(4) 0.0050(9) Uani 1 1 d U
O4 O 0.9415(5) 0.1498(3) 1.2365(5) 0.0102(10) Uani 1 1 d .
O5 O 0.7827(5) 0.1301(3) 1.3936(4) 0.0122(10) Uani 1 1 d .
O6 O 0.2110(5) 0.1953(3) 0.7266(4) 0.0121(11) Uani 1 1 d .
O7 O 0.2537(5) 0.0597(3) 0.6770(5) 0.0149(11) Uani 1 1 d .
O8 O 1.2486(5) 0.1565(3) 0.3931(5) 0.0115(10) Uani 1 1 d .
H8A H 1.3388 0.1378 0.4272 0.014 Uiso 1 1 d R
H8B H 1.2410 0.2090 0.3639 0.014 Uiso 1 1 d R
O9 O 1.0057(5) 0.2706(3) 0.4897(4) 0.0099(10) Uani 1 1 d U
H9A H 0.9836 0.3032 0.5636 0.012 Uiso 1 1 d R
H9B H 0.9693 0.2947 0.4024 0.012 Uiso 1 1 d R
O10 O 0.5396(11) 0.1138(9) 0.5141(11) 0.025(3) Uani 0.50 1 d P
O10' O 0.5162(14) 0.0673(8) 0.4729(12) 0.023(3) Uani 0.50 1 d PU

loop_
_atom_site_aniso_label
_atom_site_aniso_U_11
_atom_site_aniso_U_22
_atom_site_aniso_U_33
_atom_site_aniso_U_23
_atom_site_aniso_U_13
_atom_site_aniso_U_12
Yb1 0.00749(16) 0.00852(17) 0.00711(16) 0.00017(13) 0.00137(10) 0.00019(14)
C1 0.0057(15) 0.0060(16) 0.0057(15) 0.0009(10) 0.0019(10) 0.0000(10)
C2 0.0083(16) 0.0077(16) 0.0075(15) 0.0007(10) 0.0012(10) -0.0004(10)
C3 0.014(3) 0.006(4) 0.005(3) -0.002(3) 0.000(3) 0.004(3)
C4 0.007(3) 0.012(4) 0.013(3) -0.001(3) 0.003(3) 0.003(3)
C5 0.0080(15) 0.0074(16) 0.0079(15) 0.0002(10) 0.0014(10) -0.0003(10)
C6 0.0080(16) 0.0075(16) 0.0078(16) -0.0003(10) 0.0020(10) 0.0002(10)
C7 0.015(3) 0.011(4) 0.005(3) -0.003(3) 0.005(3) -0.001(3)
C8 0.006(3) 0.007(4) 0.007(3) 0.000(3) -0.001(2) -0.004(3)
C9 0.0092(16) 0.0086(17) 0.0094(16) -0.0004(10) 0.0010(10) 0.0003(10)
C10 0.0074(15) 0.0083(16) 0.0068(15) 0.0000(10) 0.0023(10) -0.0001(10)
O1 0.0110(13) 0.0122(13) 0.0109(12) -0.0014(9) 0.0030(9) 0.0010(9)
O2 0.021(2) 0.010(3) 0.006(2) -0.001(2) 0.0051(18) -0.003(3)
O3 0.0056(12) 0.0057(13) 0.0041(12) -0.0002(9) 0.0023(9) 0.0005(9)
O4 0.009(2) 0.012(3) 0.009(2) -0.0002(19) 0.0011(18) 0.001(2)
O5 0.011(2) 0.018(3) 0.008(2) 0.001(2) 0.0017(18) -0.007(2)
O6 0.009(2) 0.015(3) 0.010(2) 0.000(2) -0.0011(18) 0.002(2)
O7 0.016(3) 0.012(3) 0.014(2) 0.000(2) -0.0029(19) 0.002(2)
O8 0.010(2) 0.006(2) 0.019(2) 0.001(2) 0.0040(19) 0.001(2)
O9 0.0119(12) 0.0099(13) 0.0080(12) -0.0004(9) 0.0022(9) 0.0010(9)
O10 0.012(5) 0.042(9) 0.021(6) 0.008(6) 0.004(4) 0.012(6)
O10' 0.023(3) 0.023(3) 0.023(3) -0.0002(10) 0.0043(12) 0.0003(10)

loop_
_atom_type_symbol
_atom_type_description
_atom_type_scat_dispersion_real
_atom_type_scat_dispersion_imag
_atom_type_scat_source
C C 0.0033 0.0016 'International Tables Vol C Tables 4.2.6.8 and 6.1.1.4'
H H 0.0000 0.0000 'International Tables Vol C Tables 4.2.6.8 and 6.1.1.4'
O O 0.0106 0.0060 'International Tables Vol C Tables 4.2.6.8 and 6.1.1.4'
Yb Yb -0.3850 5.5486 'International Tables Vol C Tables 4.2.6.8 and 6.1.1.4'

loop_
_geom_angle_atom_site_label_1
_geom_angle_atom_site_label_2
_geom_angle_atom_site_label_3
_geom_angle
_geom_angle_site_symmetry_1
_geom_angle_site_symmetry_3
O8 Yb1 O9 83.71(15) . .
O8 Yb1 O3 79.99(15) . 3_756
O9 Yb1 O3 149.15(13) . 3_756
O8 Yb1 O5 127.17(14) . 1_554
O9 Yb1 O5 79.09(16) . 1_554
O3 Yb1 O5 90.16(15) 3_756 1_554
O8 Yb1 O7 77.92(16) . 1_655
O9 Yb1 O7 124.00(16) . 1_655
O3 Yb1 O7 77.77(15) 3_756 1_655
O5 Yb1 O7 150.18(16) 1_554 1_655
O8 Yb1 O3 141.02(15) . .
O9 Yb1 O3 135.16(14) . .
O3 Yb1 O3 66.32(15) 3_756 .
O5 Yb1 O3 73.84(14) 1_554 .
O7 Yb1 O3 76.34(15) 1_655 .
O8 Yb1 O4 73.63(15) . 1_554
O9 Yb1 O4 75.81(14) . 1_554
O3 Yb1 O4 74.54(14) 3_756 1_554
O5 Yb1 O4 53.82(14) 1_554 1_554
O7 Yb1 O4 143.07(15) 1_655 1_554
O3 Yb1 O4 113.05(14) . 1_554
O8 Yb1 O6 81.83(14) . 1_655
O9 Yb1 O6 71.61(15) . 1_655
O3 Yb1 O6 130.76(14) 3_756 1_655
O5 Yb1 O6 136.01(15) 1_554 1_655
O7 Yb1 O6 53.75(16) 1_655 1_655
O3 Yb1 O6 105.21(14) . 1_655
O4 Yb1 O6 140.92(15) 1_554 1_655
O8 Yb1 O2 152.36(15) . .
O9 Yb1 O2 86.61(14) . .
O3 Yb1 O2 118.89(14) 3_756 .
O5 Yb1 O2 75.74(14) 1_554 .
O7 Yb1 O2 86.31(15) 1_655 .
O3 Yb1 O2 52.59(14) . .
O4 Yb1 O2 128.60(14) 1_554 .
O6 Yb1 O2 70.55(14) 1_655 .
O8 Yb1 C10 78.62(16) . 1_655
O9 Yb1 C10 98.12(18) . 1_655
O3 Yb1 C10 104.05(17) 3_756 1_655
O5 Yb1 C10 152.92(15) 1_554 1_655
O7 Yb1 C10 26.61(18) 1_655 1_655
O3 Yb1 C10 90.69(17) . 1_655
O4 Yb1 C10 152.05(16) 1_554 1_655
O6 Yb1 C10 27.15(17) 1_655 1_655
O2 Yb1 C10 77.21(16) . 1_655
O8 Yb1 C9 100.57(16) . 1_554
O9 Yb1 C9 78.17(18) . 1_554
O3 Yb1 C9 79.31(17) 3_756 1_554
O5 Yb1 C9 27.06(15) 1_554 1_554
O7 Yb1 C9 156.93(17) 1_655 1_554
O3 Yb1 C9 92.16(16) . 1_554
O4 Yb1 C9 26.93(16) 1_554 1_554
O6 Yb1 C9 149.27(17) 1_655 1_554
O2 Yb1 C9 102.68(16) . 1_554
C10 Yb1 C9 176.3(2) 1_655 1_554
O8 Yb1 Yb1 111.64(12) . 3_756
O9 Yb1 Yb1 159.22(11) . 3_756
O3 Yb1 Yb1 33.71(9) 3_756 3_756
O5 Yb1 Yb1 80.39(12) 1_554 3_756
O7 Yb1 Yb1 74.47(12) 1_655 3_756
O3 Yb1 Yb1 32.61(9) . 3_756
O4 Yb1 Yb1 94.61(10) 1_554 3_756
O6 Yb1 Yb1 122.91(11) 1_655 3_756
O2 Yb1 Yb1 85.20(10) . 3_756
C10 Yb1 Yb1 98.64(15) 1_655 3_756
C9 Yb1 Yb1 85.04(14) 1_554 3_756
O8 Yb1 H8B 17.7 . .
O9 Yb1 H8B 66.3 . .
O3 Yb1 H8B 94.4 3_756 .
O5 Yb1 H8B 117.4 1_554 .
O7 Yb1 H8B 91.0 1_655 .
O3 Yb1 H8B 158.6 . .
O4 Yb1 H8B 67.6 1_554 .
O6 Yb1 H8B 79.8 1_655 .
O2 Yb1 H8B 145.0 . .
C10 Yb1 H8B 84.9 1_655 .
C9 Yb1 H8B 93.3 1_554 .
Yb1 Yb1 H8B 127.5 3_756 .
O1 C1 C6 124.6(5) . .
O1 C1 C2 116.1(5) . .
C6 C1 C2 119.3(6) . .
C3 C2 C1 118.6(6) . .
C3 C2 C9 119.3(5) . .
C1 C2 C9 122.0(6) . .
C2 C3 C4 121.9(6) . .
C2 C3 H3 119.0 . .
C4 C3 H3 119.0 . .
C3 C4 C5 119.1(6) . .
C3 C4 H4 120.4 . .
C5 C4 H4 120.4 . .
C6 C5 C4 119.9(6) . .
C6 C5 C10 119.8(5) . .
C4 C5 C10 120.3(6) . .
C1 C6 C5 121.1(6) . .
C1 C6 H6 119.4 . .
C5 C6 H6 119.4 . .
O1 C7 C8 113.0(5) . .
O1 C7 H7A 109.0 . .
C8 C7 H7A 109.0 . .
O1 C7 H7B 109.0 . .
C8 C7 H7B 109.0 . .
H7A C7 H7B 107.8 . .
O2 C8 O3 119.5(5) . .
O2 C8 C7 122.9(5) . .
O3 C8 C7 117.4(5) . .
O4 C9 O5 118.7(6) . .
O4 C9 C2 121.5(5) . .
O5 C9 C2 119.8(5) . .
O4 C9 Yb1 61.2(3) . 1_556
O5 C9 Yb1 58.1(3) . 1_556
C2 C9 Yb1 174.1(5) . 1_556
O7 C10 O6 121.6(6) . .
O7 C10 C5 120.1(6) . .
O6 C10 C5 118.3(6) . .
O7 C10 Yb1 59.0(3) . 1_455
O6 C10 Yb1 62.6(3) . 1_455
C5 C10 Yb1 178.2(4) . 1_455
C1 O1 C7 119.2(5) . .
C8 O2 Yb1 91.9(3) . .
C8 O3 Yb1 150.3(4) . 3_756
C8 O3 Yb1 95.6(4) . .
Yb1 O3 Yb1 113.68(15) 3_756 .
C9 O4 Yb1 91.8(3) . 1_556
C9 O5 Yb1 94.8(4) . 1_556
C10 O6 Yb1 90.3(4) . 1_455
C10 O7 Yb1 94.4(4) . 1_455
Yb1 O8 H8A 122.6 . .
Yb1 O8 H8B 108.2 . .
H8A O8 H8B 116.6 . .
Yb1 O9 H9A 124.8 . .
Yb1 O9 H9B 120.8 . .
H9A O9 H9B 108.9 . .

loop_
_geom_bond_atom_site_label_1
_geom_bond_atom_site_label_2
_geom_bond_distance
_geom_bond_site_symmetry_2
Yb1 O8 2.270(4) .
Yb1 O9 2.277(5) .
Yb1 O3 2.339(4) 3_756
Yb1 O5 2.374(4) 1_554
Yb1 O7 2.387(5) 1_655
Yb1 O3 2.409(4) .
Yb1 O4 2.444(4) 1_554
Yb1 O6 2.464(4) 1_655
Yb1 O2 2.506(4) .
Yb1 C10 2.776(6) 1_655
Yb1 C9 2.787(6) 1_554
Yb1 Yb1 3.9750(7) 3_756
Yb1 H8B 2.6625 .
C1 O1 1.361(7) .
C1 C6 1.380(9) .
C1 C2 1.434(8) .
C2 C3 1.385(9) .
C2 C9 1.496(9) .
C3 C4 1.385(9) .
C3 H3 0.9300 .
C4 C5 1.406(9) .
C4 H4 0.9300 .
C5 C6 1.393(9) .
C5 C10 1.511(8) .
C6 H6 0.9300 .
C7 O1 1.444(7) .
C7 C8 1.512(8) .
C7 H7A 0.9700 .
C7 H7B 0.9700 .
C8 O2 1.244(7) .
C8 O3 1.278(7) .
C9 O4 1.263(7) .
C9 O5 1.273(7) .
C9 Yb1 2.787(6) 1_556
C10 O7 1.247(8) .
C10 O6 1.267(8) .
C10 Yb1 2.776(6) 1_455
O3 Yb1 2.339(4) 3_756
O4 Yb1 2.444(4) 1_556
O5 Yb1 2.374(4) 1_556
O6 Yb1 2.464(4) 1_455
O7 Yb1 2.387(5) 1_455
O8 H8A 0.8536 .
O8 H8B 0.8533 .
O9 H9A 0.8788 .
O9 H9B 0.8687 .
O10 O10' 0.818(14) .

loop_
_geom_torsion_atom_site_label_1
_geom_torsion_atom_site_label_2
_geom_torsion_atom_site_label_3
_geom_torsion_atom_site_label_4
_geom_torsion
_geom_torsion_site_symmetry_1
_geom_torsion_site_symmetry_4
O1 C1 C2 C3 -177.7(6) . .
C6 C1 C2 C3 1.5(10) . .
O1 C1 C2 C9 -1.4(9) . .
C6 C1 C2 C9 177.8(6) . .
C1 C2 C3 C4 -2.9(10) . .
C9 C2 C3 C4 -179.2(6) . .
C2 C3 C4 C5 2.1(11) . .
C3 C4 C5 C6 0.1(10) . .
C3 C4 C5 C10 -176.8(6) . .
O1 C1 C6 C5 179.7(6) . .
C2 C1 C6 C5 0.6(10) . .
C4 C5 C6 C1 -1.4(10) . .
C10 C5 C6 C1 175.5(6) . .
O1 C7 C8 O2 -5.3(9) . .
O1 C7 C8 O3 170.0(5) . .
C3 C2 C9 O4 -141.1(6) . .
C1 C2 C9 O4 42.6(10) . .
C3 C2 C9 O5 36.3(10) . .
C1 C2 C9 O5 -140.0(6) . .
C3 C2 C9 Yb1 103(4) . 1_556
C1 C2 C9 Yb1 -73(4) . 1_556
C6 C5 C10 O7 41.9(9) . .
C4 C5 C10 O7 -141.2(6) . .
C6 C5 C10 O6 -136.4(6) . .
C4 C5 C10 O6 40.5(9) . .
C6 C5 C10 Yb1 -17(17) . 1_455
C4 C5 C10 Yb1 160(16) . 1_455
C6 C1 O1 C7 -4.4(9) . .
C2 C1 O1 C7 174.8(5) . .
C8 C7 O1 C1 92.8(6) . .
O3 C8 O2 Yb1 -6.3(6) . .
C7 C8 O2 Yb1 168.9(6) . .
O8 Yb1 O2 C8 -126.8(4) . .
O9 Yb1 O2 C8 163.6(4) . .
O3 Yb1 O2 C8 1.9(4) 3_756 .
O5 Yb1 O2 C8 84.0(4) 1_554 .
O7 Yb1 O2 C8 -72.0(4) 1_655 .
O3 Yb1 O2 C8 3.7(3) . .
O4 Yb1 O2 C8 94.8(4) 1_554 .
O6 Yb1 O2 C8 -124.7(4) 1_655 .
C10 Yb1 O2 C8 -97.2(4) 1_655 .
C9 Yb1 O2 C8 86.6(4) 1_554 .
Yb1 Yb1 O2 C8 2.8(4) 3_756 .
O2 C8 O3 Yb1 176.8(5) . 3_756
C7 C8 O3 Yb1 1.3(11) . 3_756
O2 C8 O3 Yb1 6.6(6) . .
C7 C8 O3 Yb1 -168.9(5) . .
O8 Yb1 O3 C8 142.3(4) . .
O9 Yb1 O3 C8 -32.6(4) . .
O3 Yb1 O3 C8 174.7(4) 3_756 .
O5 Yb1 O3 C8 -87.8(4) 1_554 .
O7 Yb1 O3 C8 92.3(4) 1_655 .
O4 Yb1 O3 C8 -125.4(3) 1_554 .
O6 Yb1 O3 C8 46.5(4) 1_655 .
O2 Yb1 O3 C8 -3.6(3) . .
C10 Yb1 O3 C8 69.7(4) 1_655 .
C9 Yb1 O3 C8 -107.9(4) 1_554 .
Yb1 Yb1 O3 C8 174.7(4) 3_756 .
O8 Yb1 O3 Yb1 -32.4(3) . 3_756
O9 Yb1 O3 Yb1 152.68(17) . 3_756
O3 Yb1 O3 Yb1 0.0 3_756 3_756
O5 Yb1 O3 Yb1 97.49(19) 1_554 3_756
O7 Yb1 O3 Yb1 -82.44(18) 1_655 3_756
O4 Yb1 O3 Yb1 59.8(2) 1_554 3_756
O6 Yb1 O3 Yb1 -128.29(17) 1_655 3_756
O2 Yb1 O3 Yb1 -178.3(3) . 3_756
C10 Yb1 O3 Yb1 -105.1(2) 1_655 3_756
C9 Yb1 O3 Yb1 77.33(19) 1_554 3_756
O5 C9 O4 Yb1 8.7(6) . 1_556
C2 C9 O4 Yb1 -173.9(6) . 1_556
O4 C9 O5 Yb1 -9.0(6) . 1_556
C2 C9 O5 Yb1 173.6(6) . 1_556
O7 C10 O6 Yb1 0.0(6) . 1_455
C5 C10 O6 Yb1 178.3(5) . 1_455
O6 C10 O7 Yb1 0.0(6) . 1_455
C5 C10 O7 Yb1 -178.2(5) . 1_455
